data_7131752
loop_
_publ_author_name
'Nanda, Tanmayee'
'Dhal, Shubham Kumar'
'Das Adhikari, Gopal Krushna'
'Prusty, Namrata'
'Ravikumar, Ponneri C.'

_publ_section_title
;
 Carboamination and olefination: <i>ortho</i> C-H functionalization of
 phenoxyacetamide.
;
_journal_name_full 'Chemical communications (Cambridge, England)'
_journal_paper_doi 10.1039/d3cc02202a
_journal_year 2023
_chemical_formula_moiety 'C18 H15 N O3'
_chemical_formula_sum 'C18 H15 N O3'
_chemical_formula_weight 293.31
_space_group_crystal_system monoclinic
_space_group_IT_number 14
_space_group_name_Hall '-P 2ybc'
_space_group_name_H-M_alt 'P 1 21/c 1'
_atom_sites_solution_hydrogens geom
_atom_sites_solution_primary dual
_audit_creation_date 2022-10-11
_audit_creation_method
;
Olex2 1.3
(compiled 2020.11.12 svn.r5f609507 for OlexSys, GUI svn.r6272)
;
_audit_update_record
;
2022-10-12 deposited with the CCDC.	2023-06-23 downloaded from the CCDC.
;
_cell_angle_alpha 90
_cell_angle_beta 106.907(7)
_cell_angle_gamma 90
_cell_formula_units_Z 4
_cell_length_a 12.9319(9)
_cell_length_b 8.3942(7)
_cell_length_c 14.1421(9)
_cell_measurement_reflns_used 6348
_cell_measurement_temperature 298(1)
_cell_measurement_theta_max 30.4360
_cell_measurement_theta_min 3.8320
_cell_volume 1468.81(19)
_computing_cell_refinement 'CrysAlisPro 1.171.42.52a (Rigaku OD, 2022)'
_computing_data_collection 'CrysAlisPro 1.171.42.52a (Rigaku OD, 2022)'
_computing_data_reduction 'CrysAlisPro 1.171.42.52a (Rigaku OD, 2022)'
_computing_molecular_graphics 'Olex2 1.3 (Dolomanov et al., 2009)'
_computing_publication_material 'Olex2 1.3 (Dolomanov et al., 2009)'
_computing_structure_refinement 'SHELXL 2018/3 (Sheldrick, 2015)'
_computing_structure_solution 'SHELXT 2018/2 (Sheldrick, 2018)'
_diffrn_ambient_environment air
_diffrn_ambient_temperature 298(1)
_diffrn_detector 'Hybrid Pixel Array Detector'
_diffrn_detector_area_resol_mean 5.8140
_diffrn_detector_type 'Pilatus 200K'
_diffrn_measured_fraction_theta_full 0.997
_diffrn_measured_fraction_theta_max 0.826
_diffrn_measurement_details
;
List of Runs (angles in degrees, time in seconds):

  # Type    Start    End  Width  t~exp~   \w     \q     \k     \f   Frames
#--------------------------------------------------------------------------
  1  \w    -60.00  12.00   0.50   29.54    --    3.51 -53.00-113.00  144
  2  \w     -5.00  67.00   0.50   29.54    --    3.51  53.00  30.00  144
  3  \w    -15.00  39.00   0.50   29.54    --    3.51 -99.00 120.00  108
  4  \w    -42.00  27.00   0.50   29.54    --    3.51 -77.00-180.00  138
  5  \w    -15.00  36.00   0.50   29.54    --    3.51 -99.00-180.00  102
  6  \w    -15.00  10.00   0.50   29.54    --   -4.14 -99.00 -90.00   50
  7  \w      0.00  29.00   0.50   29.54    --   -4.14 -99.00-150.00   58
;
_diffrn_measurement_device 'four-circle diffractometer'
_diffrn_measurement_device_type 'SuperNova, Dual, Cu at home/near, Pilatus 200K'
_diffrn_measurement_method '\w scans'
_diffrn_orient_matrix_type 'CrysAlisPro convention (1999,Acta A55,543-557)'
_diffrn_orient_matrix_UB_11 -0.0338372000
_diffrn_orient_matrix_UB_12 0.0613126000
_diffrn_orient_matrix_UB_13 -0.0267229000
_diffrn_orient_matrix_UB_21 -0.0408134000
_diffrn_orient_matrix_UB_22 -0.0221675000
_diffrn_orient_matrix_UB_23 0.0217948000
_diffrn_orient_matrix_UB_31 0.0217851000
_diffrn_orient_matrix_UB_32 0.0537682000
_diffrn_orient_matrix_UB_33 0.0394901000
_diffrn_radiation_monochromator mirror
_diffrn_radiation_probe x-ray
_diffrn_radiation_type 'Mo K\a'
_diffrn_radiation_wavelength 0.71073
_diffrn_reflns_av_R_equivalents 0.0371
_diffrn_reflns_av_unetI/netI 0.0291
_diffrn_reflns_Laue_measured_fraction_full 0.997
_diffrn_reflns_Laue_measured_fraction_max 0.826
_diffrn_reflns_limit_h_max 16
_diffrn_reflns_limit_h_min -16
_diffrn_reflns_limit_k_max 8
_diffrn_reflns_limit_k_min -11
_diffrn_reflns_limit_l_max 19
_diffrn_reflns_limit_l_min -15
_diffrn_reflns_number 16488
_diffrn_reflns_point_group_measured_fraction_full 0.997
_diffrn_reflns_point_group_measured_fraction_max 0.826
_diffrn_reflns_theta_full 25.242
_diffrn_reflns_theta_max 30.304
_diffrn_reflns_theta_min 3.509
_diffrn_source 'micro-focus sealed X-ray tube'
_diffrn_source_type 'SuperNova (Mo) X-ray Source'
_exptl_absorpt_coefficient_mu 0.091
_exptl_absorpt_correction_T_max 1.00000
_exptl_absorpt_correction_T_min 0.32416
_exptl_absorpt_correction_type multi-scan
_exptl_absorpt_process_details
;
CrysAlisPro 1.171.42.52a (Rigaku Oxford Diffraction, 2022)
Empirical absorption correction using spherical harmonics,
implemented in SCALE3 ABSPACK scaling algorithm.
;
_exptl_crystal_colour colourless
_exptl_crystal_colour_primary colourless
_exptl_crystal_density_diffrn 1.326
_exptl_crystal_description block
_exptl_crystal_F_000 616
_exptl_crystal_size_max 0.2
_exptl_crystal_size_mid 0.1
_exptl_crystal_size_min 0.1
_refine_diff_density_max 0.198
_refine_diff_density_min -0.158
_refine_diff_density_rms 0.033
_refine_ls_extinction_method none
_refine_ls_goodness_of_fit_ref 1.035
_refine_ls_hydrogen_treatment constr
_refine_ls_matrix_type full
_refine_ls_number_parameters 201
_refine_ls_number_reflns 3624
_refine_ls_number_restraints 0
_refine_ls_restrained_S_all 1.035
_refine_ls_R_factor_all 0.0658
_refine_ls_R_factor_gt 0.0456
_refine_ls_shift/su_max 0.000
_refine_ls_shift/su_mean 0.000
_refine_ls_structure_factor_coef Fsqd
_refine_ls_weighting_details 'w=1/[\s^2^(Fo^2^)+(0.0542P)^2^+0.3266P] where P=(Fo^2^+2Fc^2^)/3'
_refine_ls_weighting_scheme calc
_refine_ls_wR_factor_gt 0.1161
_refine_ls_wR_factor_ref 0.1256
_reflns_Friedel_coverage 0.000
_reflns_number_gt 2686
_reflns_number_total 3624
_reflns_threshold_expression 'I > 2\s(I)'
_cod_data_source_file d3cc02202a2.cif
_cod_data_source_block pcr-tn-mld-n-ph-ac_auto
_cod_database_code 7131752
_shelx_shelxl_version_number 2018/3
_chemical_oxdiff_formula 'C H N O'
_shelx_space_group_comment
;
The symmetry employed for this shelxl refinement is uniquely defined
by the following loop, which should always be used as a source of
symmetry information in preference to the above space-group names.
They are only intended as comments.
;
_shelx_estimated_absorpt_t_max 0.991
_shelx_estimated_absorpt_t_min 0.982
_reflns_odcompleteness_completeness 99.63
_reflns_odcompleteness_iscentric 1
_reflns_odcompleteness_theta 26.32
_olex2_refinement_description
;
1. Fixed Uiso
 At 1.2 times of:
  All C(H) groups, All C(H,H) groups
 At 1.5 times of:
  All C(H,H,H) groups, All O(H) groups
2.a Secondary CH2 refined with riding coordinates:
 C11(H11A,H11B)
2.b Aromatic/amide H refined with riding coordinates:
 C5(H5), C9(H9), C2(H2), C3(H3), C13(H13), C17(H17), C14(H14), C16(H16),
 C15(H15)
2.c Idealised Me refined as rotating group:
 C18(H18A,H18B,H18C)
2.d Idealised tetrahedral OH refined as rotating group:
 O1(H1)
;
_olex2_submission_special_instructions 'No special instructions were received'
_oxdiff_exptl_absorpt_empirical_details
;
Empirical correction (ABSPACK) includes:
- Absorption correction using spherical harmonics
- Frame scaling
;
_oxdiff_exptl_absorpt_empirical_full_max 1.847
_oxdiff_exptl_absorpt_empirical_full_min 0.226

loop_
_space_group_symop_operation_xyz
'x, y, z'
'-x, y+1/2, -z+1/2'
'-x, -y, -z'
'x, -y-1/2, z-1/2'

loop_
_atom_site_label
_atom_site_type_symbol
_atom_site_fract_x
_atom_site_fract_y
_atom_site_fract_z
_atom_site_U_iso_or_equiv
_atom_site_adp_type
_atom_site_occupancy
_atom_site_site_symmetry_order
_atom_site_calc_flag
_atom_site_refinement_flags_posn
_atom_site_refinement_flags_adp
_atom_site_refinement_flags_occupancy
_atom_site_disorder_assembly
_atom_site_disorder_group
O3 O 0.71472(8) 0.51984(15) 0.72440(7) 0.0568(3) Uani 1 1 d . . . . .
O1 O 0.40202(9) 0.15455(16) 0.66345(7) 0.0584(3) Uani 1 1 d . . . . .
H1 H 0.362574 0.105808 0.689487 0.088 Uiso 1 1 calc R U . . .
O2 O 0.60765(9) 0.31908(15) 0.41382(7) 0.0540(3) Uani 1 1 d . . . . .
N1 N 0.68447(9) 0.43480(15) 0.56425(8) 0.0424(3) Uani 1 1 d . . . . .
C7 C 0.52718(10) 0.28892(17) 0.55168(9) 0.0377(3) Uani 1 1 d . . . . .
C6 C 0.43426(10) 0.18754(16) 0.50734(9) 0.0377(3) Uani 1 1 d . . . . .
C10 C 0.66083(11) 0.44545(19) 0.65249(10) 0.0435(3) Uani 1 1 d . . . . .
C8 C 0.60684(10) 0.34338(17) 0.49726(9) 0.0389(3) Uani 1 1 d . . . . .
C1 C 0.37199(11) 0.12299(18) 0.56497(9) 0.0414(3) Uani 1 1 d . . . . .
C12 C 0.87514(11) 0.40567(18) 0.56737(10) 0.0436(3) Uani 1 1 d . . . . .
C5 C 0.40377(11) 0.14885(18) 0.40648(9) 0.0423(3) Uani 1 1 d . . . . .
H5 H 0.444475 0.188999 0.367423 0.051 Uiso 1 1 calc R U . . .
C4 C 0.31566(12) 0.05346(19) 0.36277(10) 0.0466(3) Uani 1 1 d . . . . .
C11 C 0.77648(11) 0.51093(19) 0.54217(11) 0.0471(3) Uani 1 1 d . . . . .
H11A H 0.793553 0.609428 0.579319 0.057 Uiso 1 1 calc R U . . .
H11B H 0.756819 0.537346 0.472426 0.057 Uiso 1 1 calc R U . . .
C9 C 0.56194(11) 0.35283(19) 0.64244(10) 0.0449(3) Uani 1 1 d . . . . .
H9 H 0.528246 0.340247 0.691786 0.054 Uiso 1 1 calc R U . . .
C2 C 0.28314(12) 0.02896(19) 0.52143(11) 0.0489(4) Uani 1 1 d . . . . .
H2 H 0.241892 -0.012070 0.559741 0.059 Uiso 1 1 calc R U . . .
C3 C 0.25514(12) -0.00454(19) 0.42186(11) 0.0506(4) Uani 1 1 d . . . . .
H3 H 0.194650 -0.067092 0.393703 0.061 Uiso 1 1 calc R U . . .
C13 C 0.90667(14) 0.3277(2) 0.49476(13) 0.0588(4) Uani 1 1 d . . . . .
H13 H 0.867529 0.341602 0.428810 0.071 Uiso 1 1 calc R U . . .
C17 C 0.93466(13) 0.3819(2) 0.66472(12) 0.0615(4) Uani 1 1 d . . . . .
H17 H 0.914548 0.433507 0.714830 0.074 Uiso 1 1 calc R U . . .
C18 C 0.28845(16) 0.0098(2) 0.25492(11) 0.0665(5) Uani 1 1 d . . . . .
H18A H 0.280150 0.105163 0.215902 0.100 Uiso 1 1 calc R U . . .
H18B H 0.222226 -0.049703 0.236136 0.100 Uiso 1 1 calc R U . . .
H18C H 0.345650 -0.053684 0.244018 0.100 Uiso 1 1 calc R U . . .
C14 C 0.99642(17) 0.2286(3) 0.51914(17) 0.0770(6) Uani 1 1 d . . . . .
H14 H 1.017680 0.177118 0.469625 0.092 Uiso 1 1 calc R U . . .
C16 C 1.02315(15) 0.2830(3) 0.68842(16) 0.0786(6) Uani 1 1 d . . . . .
H16 H 1.062341 0.268139 0.754258 0.094 Uiso 1 1 calc R U . . .
C15 C 1.05359(15) 0.2068(3) 0.61616(18) 0.0810(6) Uani 1 1 d . . . . .
H15 H 1.113395 0.139708 0.632602 0.097 Uiso 1 1 calc R U . . .

loop_
_atom_site_aniso_label
_atom_site_aniso_U_11
_atom_site_aniso_U_22
_atom_site_aniso_U_33
_atom_site_aniso_U_23
_atom_site_aniso_U_13
_atom_site_aniso_U_12
O3 0.0493(6) 0.0720(8) 0.0499(6) -0.0171(5) 0.0156(5) -0.0043(5)
O1 0.0654(7) 0.0757(8) 0.0411(5) -0.0009(5) 0.0264(5) -0.0141(6)
O2 0.0594(6) 0.0700(8) 0.0376(5) 0.0003(5) 0.0219(4) -0.0046(6)
N1 0.0379(6) 0.0495(7) 0.0424(6) -0.0006(5) 0.0156(5) 0.0029(5)
C7 0.0372(6) 0.0409(8) 0.0373(6) 0.0044(5) 0.0147(5) 0.0103(6)
C6 0.0387(6) 0.0385(7) 0.0372(6) 0.0030(5) 0.0131(5) 0.0089(6)
C10 0.0404(7) 0.0501(9) 0.0418(7) -0.0025(6) 0.0145(6) 0.0086(6)
C8 0.0389(6) 0.0418(8) 0.0375(6) 0.0054(5) 0.0137(5) 0.0094(6)
C1 0.0449(7) 0.0430(8) 0.0393(6) 0.0032(6) 0.0169(5) 0.0090(6)
C12 0.0375(7) 0.0421(8) 0.0533(8) 0.0016(6) 0.0165(6) -0.0039(6)
C5 0.0450(7) 0.0453(8) 0.0383(6) 0.0036(6) 0.0147(5) 0.0070(6)
C4 0.0497(8) 0.0456(9) 0.0424(7) -0.0001(6) 0.0098(6) 0.0063(7)
C11 0.0439(7) 0.0450(9) 0.0558(8) 0.0063(7) 0.0198(6) 0.0014(6)
C9 0.0428(7) 0.0561(9) 0.0403(7) -0.0034(6) 0.0190(6) 0.0027(6)
C2 0.0497(8) 0.0473(9) 0.0550(8) 0.0030(7) 0.0235(7) -0.0001(7)
C3 0.0483(8) 0.0451(9) 0.0565(8) -0.0021(7) 0.0122(7) -0.0022(7)
C13 0.0594(9) 0.0647(11) 0.0582(9) 0.0044(8) 0.0265(7) 0.0059(8)
C17 0.0531(9) 0.0685(12) 0.0570(9) -0.0073(8) 0.0070(7) 0.0058(8)
C18 0.0738(11) 0.0758(13) 0.0447(8) -0.0081(8) 0.0088(8) -0.0065(10)
C14 0.0762(12) 0.0721(14) 0.0972(15) -0.0021(11) 0.0483(12) 0.0168(11)
C16 0.0555(10) 0.0904(16) 0.0764(12) 0.0023(11) -0.0024(9) 0.0128(10)
C15 0.0513(10) 0.0788(15) 0.1101(17) 0.0104(12) 0.0189(10) 0.0194(10)

loop_
_atom_type_symbol
_atom_type_description
_atom_type_scat_dispersion_real
_atom_type_scat_dispersion_imag
_atom_type_scat_source
C C 0.0033 0.0016 'International Tables Vol C Tables 4.2.6.8 and 6.1.1.4'
H H 0.0000 0.0000 'International Tables Vol C Tables 4.2.6.8 and 6.1.1.4'
N N 0.0061 0.0033 'International Tables Vol C Tables 4.2.6.8 and 6.1.1.4'
O O 0.0106 0.0060 'International Tables Vol C Tables 4.2.6.8 and 6.1.1.4'

loop_
_geom_angle_atom_site_label_1
_geom_angle_atom_site_label_2
_geom_angle_atom_site_label_3
_geom_angle
_geom_angle_site_symmetry_1
_geom_angle_site_symmetry_3
_geom_angle_publ_flag
C1 O1 H1 109.5 . . ?
C10 N1 C8 110.33(11) . . ?
C10 N1 C11 125.20(12) . . ?
C8 N1 C11 124.46(11) . . ?
C6 C7 C8 123.49(11) . . ?
C9 C7 C6 130.53(12) . . ?
C9 C7 C8 105.99(12) . . ?
C1 C6 C7 120.92(12) . . ?
C5 C6 C7 121.70(12) . . ?
C5 C6 C1 117.37(13) . . ?
O3 C10 N1 124.45(14) . . ?
O3 C10 C9 128.34(13) . . ?
N1 C10 C9 107.20(12) . . ?
O2 C8 N1 123.46(13) . . ?
O2 C8 C7 130.21(13) . . ?
N1 C8 C7 106.32(10) . . ?
O1 C1 C6 118.46(13) . . ?
O1 C1 C2 121.38(13) . . ?
C2 C1 C6 120.16(12) . . ?
C13 C12 C11 121.11(14) . . ?
C13 C12 C17 118.34(15) . . ?
C17 C12 C11 120.54(14) . . ?
C6 C5 H5 118.7 . . ?
C4 C5 C6 122.68(13) . . ?
C4 C5 H5 118.7 . . ?
C5 C4 C3 118.00(13) . . ?
C5 C4 C18 120.83(14) . . ?
C3 C4 C18 121.14(15) . . ?
N1 C11 C12 112.26(12) . . ?
N1 C11 H11A 109.2 . . ?
N1 C11 H11B 109.2 . . ?
C12 C11 H11A 109.2 . . ?
C12 C11 H11B 109.2 . . ?
H11A C11 H11B 107.9 . . ?
C7 C9 C10 110.14(12) . . ?
C7 C9 H9 124.9 . . ?
C10 C9 H9 124.9 . . ?
C1 C2 H2 119.7 . . ?
C3 C2 C1 120.63(14) . . ?
C3 C2 H2 119.7 . . ?
C4 C3 H3 119.4 . . ?
C2 C3 C4 121.13(14) . . ?
C2 C3 H3 119.4 . . ?
C12 C13 H13 119.7 . . ?
C12 C13 C14 120.51(17) . . ?
C14 C13 H13 119.7 . . ?
C12 C17 H17 119.6 . . ?
C16 C17 C12 120.88(17) . . ?
C16 C17 H17 119.6 . . ?
C4 C18 H18A 109.5 . . ?
C4 C18 H18B 109.5 . . ?
C4 C18 H18C 109.5 . . ?
H18A C18 H18B 109.5 . . ?
H18A C18 H18C 109.5 . . ?
H18B C18 H18C 109.5 . . ?
C13 C14 H14 120.1 . . ?
C15 C14 C13 119.89(18) . . ?
C15 C14 H14 120.1 . . ?
C17 C16 H16 119.9 . . ?
C15 C16 C17 120.29(19) . . ?
C15 C16 H16 119.9 . . ?
C14 C15 H15 120.0 . . ?
C16 C15 C14 120.09(18) . . ?
C16 C15 H15 120.0 . . ?

loop_
_geom_bond_atom_site_label_1
_geom_bond_atom_site_label_2
_geom_bond_distance
_geom_bond_site_symmetry_2
_geom_bond_publ_flag
O3 C10 1.2236(17) . ?
O1 H1 0.8200 . ?
O1 C1 1.3586(16) . ?
O2 C8 1.2007(15) . ?
N1 C10 1.3714(17) . ?
N1 C8 1.3932(18) . ?
N1 C11 1.4622(18) . ?
C7 C6 1.4571(19) . ?
C7 C8 1.5243(18) . ?
C7 C9 1.3422(18) . ?
C6 C1 1.4100(19) . ?
C6 C5 1.4031(18) . ?
C10 C9 1.468(2) . ?
C1 C2 1.382(2) . ?
C12 C11 1.507(2) . ?
C12 C13 1.376(2) . ?
C12 C17 1.383(2) . ?
C5 H5 0.9300 . ?
C5 C4 1.383(2) . ?
C4 C3 1.389(2) . ?
C4 C18 1.507(2) . ?
C11 H11A 0.9700 . ?
C11 H11B 0.9700 . ?
C9 H9 0.9300 . ?
C2 H2 0.9300 . ?
C2 C3 1.377(2) . ?
C3 H3 0.9300 . ?
C13 H13 0.9300 . ?
C13 C14 1.388(3) . ?
C17 H17 0.9300 . ?
C17 C16 1.374(3) . ?
C18 H18A 0.9600 . ?
C18 H18B 0.9600 . ?
C18 H18C 0.9600 . ?
C14 H14 0.9300 . ?
C14 C15 1.369(3) . ?
C16 H16 0.9300 . ?
C16 C15 1.357(3) . ?
C15 H15 0.9300 . ?

loop_
_geom_torsion_atom_site_label_1
_geom_torsion_atom_site_label_2
_geom_torsion_atom_site_label_3
_geom_torsion_atom_site_label_4
_geom_torsion
_geom_torsion_site_symmetry_1
_geom_torsion_site_symmetry_2
_geom_torsion_site_symmetry_3
_geom_torsion_site_symmetry_4
_geom_torsion_publ_flag
O3 C10 C9 C7 179.99(15) . . . . ?
O1 C1 C2 C3 -178.65(14) . . . . ?
N1 C10 C9 C7 -0.06(17) . . . . ?
C7 C6 C1 O1 -1.5(2) . . . . ?
C7 C6 C1 C2 179.05(13) . . . . ?
C7 C6 C5 C4 -179.72(13) . . . . ?
C6 C7 C8 O2 1.8(2) . . . . ?
C6 C7 C8 N1 -178.89(12) . . . . ?
C6 C7 C9 C10 179.36(13) . . . . ?
C6 C1 C2 C3 0.8(2) . . . . ?
C6 C5 C4 C3 0.5(2) . . . . ?
C6 C5 C4 C18 -177.62(14) . . . . ?
C10 N1 C8 O2 178.20(13) . . . . ?
C10 N1 C8 C7 -1.16(15) . . . . ?
C10 N1 C11 C12 90.16(17) . . . . ?
C8 N1 C10 O3 -179.24(14) . . . . ?
C8 N1 C10 C9 0.80(16) . . . . ?
C8 N1 C11 C12 -91.24(16) . . . . ?
C8 C7 C6 C1 171.17(12) . . . . ?
C8 C7 C6 C5 -8.2(2) . . . . ?
C8 C7 C9 C10 -0.62(16) . . . . ?
C1 C6 C5 C4 0.9(2) . . . . ?
C1 C2 C3 C4 0.7(2) . . . . ?
C12 C13 C14 C15 0.6(3) . . . . ?
C12 C17 C16 C15 0.0(3) . . . . ?
C5 C6 C1 O1 177.90(12) . . . . ?
C5 C6 C1 C2 -1.6(2) . . . . ?
C5 C4 C3 C2 -1.3(2) . . . . ?
C11 N1 C10 O3 -0.5(2) . . . . ?
C11 N1 C10 C9 179.57(12) . . . . ?
C11 N1 C8 O2 -0.6(2) . . . . ?
C11 N1 C8 C7 -179.94(12) . . . . ?
C11 C12 C13 C14 -178.69(16) . . . . ?
C11 C12 C17 C16 178.38(17) . . . . ?
C9 C7 C6 C1 -8.8(2) . . . . ?
C9 C7 C6 C5 171.86(14) . . . . ?
C9 C7 C8 O2 -178.21(15) . . . . ?
C9 C7 C8 N1 1.09(15) . . . . ?
C13 C12 C11 N1 104.03(17) . . . . ?
C13 C12 C17 C16 0.0(3) . . . . ?
C13 C14 C15 C16 -0.5(3) . . . . ?
C17 C12 C11 N1 -74.26(18) . . . . ?
C17 C12 C13 C14 -0.4(3) . . . . ?
C17 C16 C15 C14 0.2(4) . . . . ?
C18 C4 C3 C2 176.79(15) . . . . ?
